data_4020091
loop_
_publ_author_name
'Unciti-Broceta, A.'
'Pineda-de-las-Infantas, M.J.'
'D\'iaz-Moch\'on, J.J.'
'Romagnoli, R.'
'Baraldi, P.G.'
'Gallo, M.A.'
'Espinosa, A.'

_journal_name_full 'Journal of Organic Chemistry'
_journal_page_first 2878
_journal_page_last 2880
_journal_paper_doi 10.1021/jo0478398
_journal_volume 70
_journal_year 2005
_chemical_formula_sum 'C11 H8 Cl N5'
_chemical_formula_weight 245.67
_chemical_melting_point 210
_chemical_name_systematic
;
 6-chloro-9-cyclopropylpyrido[3,2-e][1,2,4]triazolo[4,3-a]pyrazine
;
_space_group_IT_number 2
_symmetry_cell_setting triclinic
_symmetry_space_group_name_Hall '-P 1'
_symmetry_space_group_name_H-M 'P -1'
_atom_sites_solution_hydrogens geom
_atom_sites_solution_primary direct
_atom_sites_solution_secondary difmap
_cell_angle_alpha 100.8420(10)
_cell_angle_beta 106.8310(10)
_cell_angle_gamma 97.8980(10)
_cell_formula_units_Z 8
_cell_length_a 9.9826(9)
_cell_length_b 14.2394(13)
_cell_length_c 15.8551(14)
_cell_measurement_reflns_used ?
_cell_measurement_temperature 100(2)
_cell_measurement_theta_max ?
_cell_measurement_theta_min ?
_cell_volume 2074.1(3)
_diffrn_ambient_temperature 100(2)
_diffrn_detector_area_resol_mean ?
_diffrn_measurement_device_type 'Siemens P4'
_diffrn_measurement_method '2\q/\w scans'
_diffrn_radiation_monochromator graphite
_diffrn_radiation_source 'fine-focus sealed tube'
_diffrn_radiation_type MoK\a
_diffrn_radiation_wavelength 0.71073
_diffrn_reflns_av_R_equivalents 0.0459
_diffrn_reflns_av_sigmaI/netI 0.0639
_diffrn_reflns_limit_h_max 12
_diffrn_reflns_limit_h_min -12
_diffrn_reflns_limit_k_max 17
_diffrn_reflns_limit_k_min -18
_diffrn_reflns_limit_l_max 20
_diffrn_reflns_limit_l_min -20
_diffrn_reflns_number 23004
_diffrn_reflns_theta_max 28.14
_diffrn_reflns_theta_min 1.38
_diffrn_standards_decay_% ?
_diffrn_standards_interval_count ?
_diffrn_standards_interval_time ?
_diffrn_standards_number ?
_exptl_absorpt_coefficient_mu 0.350
_exptl_absorpt_correction_T_max ?
_exptl_absorpt_correction_T_min ?
_exptl_absorpt_correction_type none
_exptl_absorpt_process_details ?
_exptl_crystal_colour colourless
_exptl_crystal_density_diffrn 1.574
_exptl_crystal_density_meas ?
_exptl_crystal_density_method 'not measured'
_exptl_crystal_description ?
_exptl_crystal_F_000 1008
_exptl_crystal_size_max 0.34
_exptl_crystal_size_mid 0.26
_exptl_crystal_size_min 0.09
_refine_ls_extinction_coef ?
_refine_ls_extinction_method none
_refine_ls_goodness_of_fit_ref 1.059
_refine_ls_hydrogen_treatment mixed
_refine_ls_matrix_type full
_refine_ls_number_parameters 741
_refine_ls_number_reflns 9218
_refine_ls_number_restraints 0
_refine_ls_restrained_S_all 1.059
_refine_ls_R_factor_all 0.0932
_refine_ls_R_factor_gt 0.0629
_refine_ls_shift/su_max 0.003
_refine_ls_shift/su_mean 0.000
_refine_ls_structure_factor_coef Fsqd
_refine_ls_weighting_details 'calc w=1/[\s^2^(Fo^2^)+(0.0443P)^2^+2.2919P] where P=(Fo^2^+2Fc^2^)/3'
_refine_ls_weighting_scheme calc
_refine_ls_wR_factor_gt 0.1224
_refine_ls_wR_factor_ref 0.1341
_reflns_number_gt 6703
_reflns_number_total 9218
_reflns_threshold_expression >2sigma(I)
_cod_database_code 4020091

loop_
_symmetry_equiv_pos_as_xyz
'x, y, z'
'-x, -y, -z'

loop_
_atom_site_label
_atom_site_type_symbol
_atom_site_fract_x
_atom_site_fract_y
_atom_site_fract_z
_atom_site_U_iso_or_equiv
_atom_site_adp_type
_atom_site_occupancy
_atom_site_symmetry_multiplicity
_atom_site_calc_flag
_atom_site_refinement_flags
_atom_site_disorder_assembly
_atom_site_disorder_group
C63 C 0.1758(4) -0.0020(3) -0.0668(2) 0.0336(8) Uani 1 1 d . . .
Cl1 Cl -0.10704(8) 0.29242(6) 0.48317(5) 0.02875(19) Uani 1 1 d . . .
N3 N 0.0439(3) 0.16572(18) 0.53393(17) 0.0230(5) Uani 1 1 d . . .
N4 N 0.1738(3) 0.08928(18) 0.74930(17) 0.0233(5) Uani 1 1 d . . .
N13 N -0.0796(3) 0.32817(19) 0.68937(17) 0.0261(6) Uani 1 1 d . . .
N18 N 0.0401(3) 0.20920(18) 0.71303(16) 0.0219(5) Uani 1 1 d . . .
C22 C 0.1115(3) 0.1354(2) 0.6878(2) 0.0213(6) Uani 1 1 d . . .
C23 C -0.0199(3) 0.2321(2) 0.5606(2) 0.0229(6) Uani 1 1 d . . .
C26 C -0.0243(3) 0.2597(2) 0.6514(2) 0.0227(6) Uani 1 1 d . . .
C30 C 0.0188(3) 0.2513(2) 0.7927(2) 0.0241(7) Uani 1 1 d . . .
C31 C 0.1115(3) 0.1169(2) 0.5974(2) 0.0215(6) Uani 1 1 d . . .
C32 C 0.1848(3) 0.0453(2) 0.5718(2) 0.0226(6) Uani 1 1 d . . .
N36 N -0.0524(3) 0.3221(2) 0.77873(18) 0.0290(6) Uani 1 1 d . . .
C39 C 0.2520(3) -0.0023(2) 0.6350(2) 0.0251(7) Uani 1 1 d . . .
C48 C -0.0442(4) 0.2102(3) 0.9289(2) 0.0323(8) Uani 1 1 d . . .
C52 C 0.2439(3) 0.0221(2) 0.7224(2) 0.0269(7) Uani 1 1 d . . .
C60 C 0.0635(4) 0.2224(3) 0.8786(2) 0.0286(7) Uani 1 1 d . . .
C61 C 0.0773(4) 0.2943(3) 0.9648(3) 0.0321(8) Uani 1 1 d . . .
Cl2 Cl 0.62660(8) 0.20936(6) 0.10263(5) 0.03001(19) Uani 1 1 d . . .
N1 N 0.4815(3) 0.34144(19) 0.13842(17) 0.0244(6) Uani 1 1 d . . .
N2 N 0.3260(3) 0.41199(18) 0.32134(16) 0.0229(5) Uani 1 1 d . . .
N7 N 0.5768(3) 0.17031(19) 0.27977(17) 0.0258(6) Uani 1 1 d . . .
N11 N 0.4613(2) 0.29238(17) 0.29795(16) 0.0194(5) Uani 1 1 d . . .
N15 N 0.5389(3) 0.17440(19) 0.35785(17) 0.0250(6) Uani 1 1 d . . .
C17 C 0.3386(3) 0.4625(2) 0.1608(2) 0.0245(7) Uani 1 1 d . . .
C20 C 0.3955(3) 0.3680(2) 0.2707(2) 0.0202(6) Uani 1 1 d . . .
C21 C 0.4076(3) 0.3896(2) 0.1898(2) 0.0225(6) Uani 1 1 d . . .
C25 C 0.5293(3) 0.2412(2) 0.2452(2) 0.0210(6) Uani 1 1 d . . .
C27 C 0.4710(3) 0.2471(2) 0.3687(2) 0.0219(6) Uani 1 1 d . . .
C35 C 0.5372(3) 0.2721(2) 0.1653(2) 0.0227(6) Uani 1 1 d . . .
C37 C 0.2616(3) 0.4813(2) 0.2909(2) 0.0250(7) Uani 1 1 d . . .
C46 C 0.5319(4) 0.2944(3) 0.5414(2) 0.0275(7) Uani 1 1 d . . .
C53 C 0.4230(3) 0.2776(2) 0.4473(2) 0.0232(6) Uani 1 1 d . . .
C57 C 0.2652(3) 0.5085(2) 0.2114(2) 0.0266(7) Uani 1 1 d . . .
C59 C 0.4121(4) 0.2071(3) 0.5060(2) 0.0279(7) Uani 1 1 d . . .
Cl3 Cl 0.84955(9) 0.41006(6) 0.04601(6) 0.0351(2) Uani 1 1 d . . .
N6 N 0.6965(3) 0.5399(2) 0.07178(18) 0.0281(6) Uani 1 1 d . . .
N10 N 0.8672(3) 0.4216(2) 0.24812(18) 0.0298(6) Uani 1 1 d . . .
N12 N 0.7453(3) 0.54107(19) 0.25523(17) 0.0251(6) Uani 1 1 d . . .
N14 N 0.6203(3) 0.66784(19) 0.27327(17) 0.0256(6) Uani 1 1 d . . .
N28 N 0.8535(3) 0.4444(2) 0.33324(18) 0.0298(6) Uani 1 1 d . . .
C38 C 0.7741(3) 0.4845(2) 0.1098(2) 0.0273(7) Uani 1 1 d . . .
C40 C 0.6653(3) 0.6068(2) 0.2186(2) 0.0225(6) Uani 1 1 d . . .
C42 C 0.8009(3) 0.4796(2) 0.2021(2) 0.0255(7) Uani 1 1 d . . .
C43 C 0.5601(3) 0.6662(2) 0.0890(2) 0.0278(7) Uani 1 1 d . . .
C45 C 0.7804(3) 0.5160(2) 0.3373(2) 0.0266(7) Uani 1 1 d . . .
C47 C 0.6847(4) 0.4896(3) 0.4639(2) 0.0337(8) Uani 1 1 d . . .
C50 C 0.6415(3) 0.6025(2) 0.1256(2) 0.0225(6) Uani 1 1 d . . .
C51 C 0.5095(4) 0.7287(2) 0.1439(2) 0.0295(7) Uani 1 1 d . . .
C56 C 0.8245(4) 0.5483(3) 0.5091(2) 0.0317(8) Uani 1 1 d . . .
C58 C 0.5425(3) 0.7276(2) 0.2351(2) 0.0274(7) Uani 1 1 d . . .
C62 C 0.7412(3) 0.5585(2) 0.4170(2) 0.0297(7) Uani 1 1 d . . .
Cl4 Cl 0.33650(9) -0.10236(6) 0.37206(6) 0.0319(2) Uani 1 1 d . . .
N5 N 0.2493(2) 0.04445(18) 0.17957(16) 0.0222(5) Uani 1 1 d . . .
N8 N 0.3764(3) -0.07273(19) 0.18953(17) 0.0261(6) Uani 1 1 d . . .
N9 N 0.1867(3) 0.03006(19) 0.33848(17) 0.0249(6) Uani 1 1 d . . .
N16 N 0.1289(3) 0.17484(19) 0.16387(17) 0.0240(6) Uani 1 1 d . . .
C19 C 0.2677(3) -0.0218(2) 0.3107(2) 0.0242(7) Uani 1 1 d . . .
C24 C 0.1368(3) 0.0973(2) 0.28865(19) 0.0206(6) Uani 1 1 d . . .
C29 C 0.0530(3) 0.1582(2) 0.3187(2) 0.0261(7) Uani 1 1 d . . .
C33 C 0.1685(3) 0.1086(2) 0.21031(19) 0.0214(6) Uani 1 1 d . . .
N34 N 0.3684(3) -0.0441(2) 0.11024(18) 0.0284(6) Uani 1 1 d . . .
C41 C 0.0486(3) 0.2325(2) 0.1952(2) 0.0265(7) Uani 1 1 d . . .
C44 C 0.3037(3) -0.0193(2) 0.2294(2) 0.0229(6) Uani 1 1 d . . .
C49 C 0.3232(4) 0.0521(3) -0.0448(2) 0.0319(8) Uani 1 1 d . . .
C54 C 0.2924(3) 0.0249(2) 0.1042(2) 0.0242(7) Uani 1 1 d . . .
C55 C 0.0084(3) 0.2260(2) 0.2711(2) 0.0274(7) Uani 1 1 d . . .
C64 C 0.2508(3) 0.0682(3) 0.0260(2) 0.0278(7) Uani 1 1 d . . .
H2 H 0.212(3) 0.512(2) 0.3270(19) 0.015(7) Uiso 1 1 d . . .
H3 H 0.286(3) -0.013(2) 0.766(2) 0.022(8) Uiso 1 1 d . . .
H4 H 0.530(3) 0.348(2) 0.586(2) 0.023(8) Uiso 1 1 d . . .
H5 H 0.345(3) 0.479(2) 0.107(2) 0.030(9) Uiso 1 1 d . . .
H6 H 0.186(3) 0.035(2) 0.511(2) 0.019(8) Uiso 1 1 d . . .
H7 H 0.677(3) 0.428(2) 0.439(2) 0.013(7) Uiso 1 1 d . . .
H8 H 0.021(3) 0.282(2) 0.160(2) 0.024(8) Uiso 1 1 d . . .
H9 H 0.515(3) 0.772(2) 0.275(2) 0.023(8) Uiso 1 1 d . . .
H10 H 0.298(3) -0.052(2) 0.619(2) 0.024(8) Uiso 1 1 d . . .
H11 H 0.902(3) 0.515(2) 0.513(2) 0.023(8) Uiso 1 1 d . . .
H12 H 0.359(3) 0.323(2) 0.440(2) 0.019(8) Uiso 1 1 d . . .
H13 H -0.048(3) 0.267(2) 0.286(2) 0.020(8) Uiso 1 1 d . . .
H14 H 0.835(3) 0.602(2) 0.562(2) 0.028(9) Uiso 1 1 d . . .
H15 H 0.033(4) 0.150(2) 0.368(2) 0.037(10) Uiso 1 1 d . . .
H16 H -0.044(4) 0.156(3) 0.957(2) 0.032(9) Uiso 1 1 d . . .
H17 H -0.134(3) 0.224(2) 0.900(2) 0.021(8) Uiso 1 1 d . . .
H18 H 0.538(3) 0.664(2) 0.023(2) 0.029(9) Uiso 1 1 d . . .
H19 H 0.620(4) 0.287(2) 0.543(2) 0.035(10) Uiso 1 1 d . . .
H20 H 0.212(4) 0.127(3) 0.034(2) 0.035(10) Uiso 1 1 d . . .
H21 H 0.606(4) 0.508(3) 0.486(2) 0.043(11) Uiso 1 1 d . . .
H22 H 0.120(4) 0.180(3) 0.881(2) 0.034(10) Uiso 1 1 d . . .
H23 H 0.054(3) 0.353(3) 0.958(2) 0.028(9) Uiso 1 1 d . . .
H24 H 0.439(4) 0.144(3) 0.487(2) 0.034(9) Uiso 1 1 d . . .
H25 H 0.386(4) 0.018(2) -0.038(2) 0.028(9) Uiso 1 1 d . . .
H26 H 0.224(3) 0.558(2) 0.197(2) 0.029(9) Uiso 1 1 d . . .
H27 H 0.687(4) 0.617(3) 0.395(3) 0.051(11) Uiso 1 1 d . . .
H28 H 0.094(4) 0.017(3) -0.106(3) 0.046(11) Uiso 1 1 d . . .
H29 H 0.162(4) -0.071(3) -0.064(2) 0.038(10) Uiso 1 1 d . . .
H30 H 0.461(4) 0.774(3) 0.121(3) 0.050(11) Uiso 1 1 d . . .
H31 H 0.143(4) 0.292(3) 1.008(3) 0.034(11) Uiso 1 1 d . . .
H32 H 0.339(4) 0.210(3) 0.529(3) 0.050(11) Uiso 1 1 d . . .
H33 H 0.341(4) 0.107(3) -0.076(3) 0.062(13) Uiso 1 1 d . . .

loop_
_atom_site_aniso_label
_atom_site_aniso_U_11
_atom_site_aniso_U_22
_atom_site_aniso_U_33
_atom_site_aniso_U_23
_atom_site_aniso_U_13
_atom_site_aniso_U_12
C63 0.0349(19) 0.042(2) 0.0222(17) 0.0103(15) 0.0058(15) 0.0062(17)
Cl1 0.0284(4) 0.0348(4) 0.0281(4) 0.0162(3) 0.0080(3) 0.0137(3)
N3 0.0225(13) 0.0265(14) 0.0212(13) 0.0091(11) 0.0065(11) 0.0057(11)
N4 0.0219(13) 0.0277(14) 0.0228(13) 0.0093(11) 0.0072(11) 0.0083(11)
N13 0.0270(14) 0.0288(15) 0.0249(14) 0.0081(11) 0.0095(11) 0.0085(12)
N18 0.0204(12) 0.0269(14) 0.0201(13) 0.0071(11) 0.0066(10) 0.0084(11)
C22 0.0190(14) 0.0201(15) 0.0256(16) 0.0052(12) 0.0084(12) 0.0036(12)
C23 0.0197(15) 0.0258(16) 0.0257(16) 0.0116(13) 0.0062(12) 0.0075(13)
C26 0.0186(14) 0.0241(16) 0.0257(16) 0.0089(13) 0.0050(12) 0.0057(13)
C30 0.0222(15) 0.0260(17) 0.0237(16) 0.0048(13) 0.0076(13) 0.0049(13)
C31 0.0181(14) 0.0236(16) 0.0231(15) 0.0094(12) 0.0056(12) 0.0030(12)
C32 0.0224(15) 0.0255(16) 0.0220(16) 0.0073(13) 0.0091(13) 0.0051(13)
N36 0.0308(15) 0.0341(16) 0.0252(14) 0.0090(12) 0.0099(12) 0.0127(12)
C39 0.0262(16) 0.0257(17) 0.0257(17) 0.0064(13) 0.0098(13) 0.0093(14)
C48 0.0323(19) 0.038(2) 0.0279(18) 0.0101(16) 0.0125(15) 0.0039(16)
C52 0.0275(17) 0.0296(18) 0.0275(17) 0.0131(14) 0.0080(14) 0.0120(14)
C60 0.0295(17) 0.0347(19) 0.0250(17) 0.0067(14) 0.0122(14) 0.0115(15)
C61 0.033(2) 0.036(2) 0.0276(19) 0.0068(16) 0.0112(16) 0.0041(17)
Cl2 0.0321(4) 0.0357(5) 0.0282(4) 0.0084(3) 0.0155(3) 0.0131(4)
N1 0.0235(13) 0.0302(15) 0.0221(13) 0.0097(11) 0.0082(11) 0.0081(11)
N2 0.0221(13) 0.0271(14) 0.0225(13) 0.0103(11) 0.0074(11) 0.0082(11)
N7 0.0280(14) 0.0269(14) 0.0241(14) 0.0102(11) 0.0072(11) 0.0078(11)
N11 0.0193(12) 0.0222(13) 0.0187(12) 0.0092(10) 0.0051(10) 0.0072(10)
N15 0.0267(14) 0.0291(15) 0.0227(13) 0.0094(11) 0.0105(11) 0.0069(12)
C17 0.0237(16) 0.0277(17) 0.0228(16) 0.0120(13) 0.0050(13) 0.0050(13)
C20 0.0153(14) 0.0219(16) 0.0237(15) 0.0096(12) 0.0040(12) 0.0038(12)
C21 0.0210(15) 0.0250(16) 0.0226(16) 0.0091(13) 0.0067(12) 0.0044(13)
C25 0.0185(14) 0.0219(15) 0.0228(16) 0.0056(12) 0.0059(12) 0.0064(12)
C27 0.0184(14) 0.0257(16) 0.0213(15) 0.0111(12) 0.0036(12) 0.0022(12)
C35 0.0206(15) 0.0272(17) 0.0210(15) 0.0059(13) 0.0073(12) 0.0065(13)
C37 0.0245(16) 0.0265(17) 0.0248(16) 0.0058(13) 0.0084(13) 0.0079(13)
C46 0.0270(18) 0.0333(19) 0.0239(17) 0.0097(14) 0.0085(14) 0.0073(15)
C53 0.0253(16) 0.0258(17) 0.0229(16) 0.0112(13) 0.0090(13) 0.0099(14)
C57 0.0244(16) 0.0233(17) 0.0308(18) 0.0112(14) 0.0029(14) 0.0074(14)
C59 0.0293(17) 0.0344(19) 0.0246(17) 0.0144(14) 0.0102(14) 0.0080(15)
Cl3 0.0425(5) 0.0412(5) 0.0309(4) 0.0120(4) 0.0184(4) 0.0202(4)
N6 0.0308(15) 0.0319(15) 0.0266(14) 0.0120(12) 0.0124(12) 0.0097(12)
N10 0.0275(14) 0.0317(15) 0.0323(15) 0.0137(12) 0.0074(12) 0.0098(12)
N12 0.0207(13) 0.0274(14) 0.0295(14) 0.0103(11) 0.0086(11) 0.0065(11)
N14 0.0249(13) 0.0300(15) 0.0254(14) 0.0106(11) 0.0090(11) 0.0091(12)
N28 0.0305(15) 0.0345(16) 0.0304(15) 0.0147(12) 0.0114(12) 0.0130(13)
C38 0.0221(16) 0.0298(18) 0.0294(17) 0.0053(14) 0.0100(13) 0.0024(14)
C40 0.0201(15) 0.0216(16) 0.0288(17) 0.0116(13) 0.0082(13) 0.0053(13)
C42 0.0236(16) 0.0277(17) 0.0269(17) 0.0110(13) 0.0082(13) 0.0039(13)
C43 0.0284(17) 0.0346(19) 0.0250(17) 0.0150(14) 0.0091(14) 0.0096(14)
C45 0.0232(16) 0.0288(17) 0.0281(17) 0.0137(14) 0.0042(13) 0.0058(13)
C47 0.050(2) 0.029(2) 0.0212(17) 0.0054(14) 0.0072(16) 0.0149(17)
C50 0.0212(15) 0.0240(16) 0.0253(16) 0.0071(13) 0.0115(13) 0.0044(13)
C51 0.0303(18) 0.0278(18) 0.0357(19) 0.0139(15) 0.0123(15) 0.0114(15)
C56 0.0352(19) 0.040(2) 0.0309(19) 0.0177(16) 0.0177(16) 0.0155(17)
C58 0.0287(17) 0.0273(17) 0.0290(17) 0.0052(14) 0.0129(14) 0.0097(14)
C62 0.0263(17) 0.0321(18) 0.0332(18) 0.0101(15) 0.0098(14) 0.0108(15)
Cl4 0.0344(4) 0.0356(5) 0.0334(4) 0.0194(4) 0.0115(4) 0.0161(4)
N5 0.0190(12) 0.0267(14) 0.0216(13) 0.0090(11) 0.0049(10) 0.0067(11)
N8 0.0259(14) 0.0307(15) 0.0233(14) 0.0079(11) 0.0077(11) 0.0095(12)
N9 0.0241(13) 0.0297(15) 0.0220(13) 0.0109(11) 0.0060(11) 0.0055(11)
N16 0.0210(13) 0.0275(14) 0.0236(14) 0.0088(11) 0.0054(11) 0.0058(11)
C19 0.0217(15) 0.0242(16) 0.0254(16) 0.0087(13) 0.0045(13) 0.0038(13)
C24 0.0166(14) 0.0243(16) 0.0199(15) 0.0085(12) 0.0024(12) 0.0043(12)
C29 0.0263(17) 0.0334(18) 0.0195(16) 0.0087(14) 0.0061(13) 0.0091(14)
C33 0.0153(14) 0.0269(16) 0.0195(15) 0.0067(12) 0.0017(12) 0.0035(12)
N34 0.0272(14) 0.0361(16) 0.0242(14) 0.0097(12) 0.0091(11) 0.0091(12)
C41 0.0249(16) 0.0286(18) 0.0258(17) 0.0118(14) 0.0037(13) 0.0083(14)
C44 0.0181(14) 0.0265(16) 0.0236(16) 0.0083(13) 0.0039(12) 0.0056(13)
C49 0.0293(18) 0.045(2) 0.0229(17) 0.0101(16) 0.0078(14) 0.0120(17)
C54 0.0223(15) 0.0272(17) 0.0248(16) 0.0067(13) 0.0089(13) 0.0070(13)
C55 0.0261(16) 0.0286(18) 0.0280(17) 0.0084(14) 0.0064(14) 0.0100(14)
C64 0.0282(17) 0.0342(19) 0.0256(17) 0.0117(14) 0.0111(14) 0.0106(15)
